data_4134193
loop_
_publ_author_name
'Guo, Yinliang'
'Guo, Zhixian'
'Lu, Jia-Tian'
'Fang, Runting'
'Chen, Si-Cong'
'Luo, Tuoping'

_publ_section_title
;
 Total Synthesis of (-)-Batrachotoxinin A: A Local-Desymmetrization
 Approach.
;
_journal_issue 8
_journal_name_full 'Journal of the American Chemical Society'
_journal_page_first 3675
_journal_page_last 3679
_journal_paper_doi 10.1021/jacs.9b12882
_journal_volume 142
_journal_year 2020
_chemical_absolute_configuration ad
_chemical_formula_sum 'C14 H18 Br2 O3'
_chemical_formula_weight 394.10
_space_group_crystal_system monoclinic
_space_group_IT_number 4
_space_group_name_Hall 'P 2yb'
_space_group_name_H-M_alt 'P 1 21 1'
_atom_sites_solution_hydrogens geom
_atom_sites_solution_primary dual
_audit_creation_method SHELXL-2014/7
_cell_angle_alpha 90
_cell_angle_beta 105.261(2)
_cell_angle_gamma 90
_cell_formula_units_Z 4
_cell_length_a 12.7153(3)
_cell_length_b 8.0160(2)
_cell_length_c 14.8477(4)
_cell_measurement_reflns_used 13553
_cell_measurement_temperature 180.00(10)
_cell_measurement_theta_max 27.9090
_cell_measurement_theta_min 2.4240
_cell_volume 1460.00(7)
_computing_structure_refinement 'SHELXL-2014/7 (Sheldrick, 2014)'
_diffrn_ambient_environment N~2~
_diffrn_ambient_temperature 180.00(10)
_diffrn_detector 'CCD plate'
_diffrn_detector_type HyPix
_diffrn_measured_fraction_theta_full 0.999
_diffrn_measured_fraction_theta_max 0.999
_diffrn_measurement_device 'four-circle diffractometer'
_diffrn_measurement_device_type 'XtaLAB Synergy R, DW system, HyPix'
_diffrn_radiation_monochromator mirror
_diffrn_radiation_probe x-ray
_diffrn_radiation_type 'Mo K\a'
_diffrn_radiation_wavelength 0.71073
_diffrn_reflns_av_R_equivalents 0.0469
_diffrn_reflns_av_unetI/netI 0.0379
_diffrn_reflns_Laue_measured_fraction_full 0.999
_diffrn_reflns_Laue_measured_fraction_max 0.999
_diffrn_reflns_limit_h_max 16
_diffrn_reflns_limit_h_min -16
_diffrn_reflns_limit_k_max 10
_diffrn_reflns_limit_k_min -10
_diffrn_reflns_limit_l_max 19
_diffrn_reflns_limit_l_min -19
_diffrn_reflns_number 30303
_diffrn_reflns_point_group_measured_fraction_full 0.999
_diffrn_reflns_point_group_measured_fraction_max 1.000
_diffrn_reflns_theta_full 25.242
_diffrn_reflns_theta_max 27.484
_diffrn_reflns_theta_min 2.454
_diffrn_source 'fine-focus sealed X-ray tube'
_diffrn_source_type 'Enhance (Mo) X-ray Source'
_exptl_absorpt_coefficient_mu 5.553
_exptl_absorpt_correction_T_max 1.00000
_exptl_absorpt_correction_T_min 0.67303
_exptl_absorpt_correction_type multi-scan
_exptl_absorpt_process_details
;
CrysAlisPro 1.171.39.29a (Rigaku Oxford Diffraction, 2015)
Empirical absorption correction using spherical harmonics,
 implemented in SCALE3 ABSPACK scaling algorithm.
;
_exptl_crystal_colour colorless
_exptl_crystal_density_diffrn 1.793
_exptl_crystal_description block
_exptl_crystal_F_000 784
_exptl_crystal_size_max 0.26
_exptl_crystal_size_mid 0.15
_exptl_crystal_size_min 0.11
_refine_diff_density_max 0.743
_refine_diff_density_min -0.407
_refine_diff_density_rms 0.083
_refine_ls_abs_structure_details
;
 Flack x determined using 2523 quotients [(I+)-(I-)]/[(I+)+(I-)]
 (Parsons, Flack and Wagner, Acta Cryst. B69 (2013) 249-259).
;
_refine_ls_abs_structure_Flack -0.003(5)
_refine_ls_extinction_method none
_refine_ls_goodness_of_fit_ref 1.015
_refine_ls_hydrogen_treatment constr
_refine_ls_matrix_type full
_refine_ls_number_parameters 347
_refine_ls_number_reflns 6709
_refine_ls_number_restraints 1
_refine_ls_restrained_S_all 1.014
_refine_ls_R_factor_all 0.0420
_refine_ls_R_factor_gt 0.0362
_refine_ls_shift/su_max 0.001
_refine_ls_shift/su_mean 0.000
_refine_ls_structure_factor_coef Fsqd
_refine_ls_weighting_details 'w=1/[\s^2^(Fo^2^)+(0.0473P)^2^+0.3011P] where P=(Fo^2^+2Fc^2^)/3'
_refine_ls_weighting_scheme calc
_refine_ls_wR_factor_gt 0.0774
_refine_ls_wR_factor_ref 0.0793
_reflns_Friedel_coverage 0.866
_reflns_Friedel_fraction_full 1.000
_reflns_Friedel_fraction_max 1.000
_reflns_number_gt 6152
_reflns_number_total 6709
_reflns_threshold_expression 'I > 2\s(I)'
_cod_data_source_file ja9b12882_si_004.cif
_cod_data_source_block 3
_cod_depositor_comments 'Adding full bibliography for 4134185--4134193.cif.'
_cod_original_sg_symbol_H-M 'P 21'
_cod_database_code 4134193
_shelx_shelxl_version_number 2014/7
_shelx_space_group_comment
;
The symmetry employed for this shelxl refinement is uniquely defined
by the following loop, which should always be used as a source of
symmetry information in preference to the above space-group names.
They are only intended as comments.
;

loop_
_space_group_symop_operation_xyz
'x, y, z'
'-x, y+1/2, -z'

loop_
_atom_site_label
_atom_site_type_symbol
_atom_site_fract_x
_atom_site_fract_y
_atom_site_fract_z
_atom_site_U_iso_or_equiv
_atom_site_adp_type
_atom_site_occupancy
_atom_site_site_symmetry_order
_atom_site_calc_flag
_atom_site_refinement_flags_posn
_atom_site_refinement_flags_adp
_atom_site_refinement_flags_occupancy
_atom_site_disorder_assembly
_atom_site_disorder_group
Br1 Br 0.85151(5) 0.38624(7) 0.27177(4) 0.03431(15) Uani 1 1 d . . . . .
Br2 Br 0.54824(5) 0.28948(9) 0.46146(4) 0.04071(17) Uani 1 1 d . . . . .
O1 O 0.8354(3) 0.3198(5) 0.4979(3) 0.0368(10) Uani 1 1 d . . . . .
O2 O 0.6673(2) 0.1098(4) 0.3052(2) 0.0192(7) Uani 1 1 d . . . . .
O3 O 0.5355(3) -0.0530(5) 0.2148(3) 0.0273(8) Uani 1 1 d . . . . .
C1 C 0.7715(4) 0.1262(7) 0.3725(3) 0.0194(9) Uani 1 1 d . . . . .
C2 C 0.8571(4) 0.1639(6) 0.3206(3) 0.0214(10) Uani 1 1 d . . . . .
C3 C 0.9259(4) 0.0550(7) 0.3013(4) 0.0264(12) Uani 1 1 d . . . . .
H3 H 0.9758 0.0904 0.2695 0.032 Uiso 1 1 calc R U . . .
C4 C 0.9253(4) -0.1232(8) 0.3291(4) 0.0316(12) Uani 1 1 d . . . . .
H4A H 0.9876 -0.1446 0.3818 0.038 Uiso 1 1 calc R U . . .
H4B H 0.9319 -0.1936 0.2778 0.038 Uiso 1 1 calc R U . . .
C5 C 0.8207(4) -0.1671(7) 0.3559(4) 0.0261(11) Uani 1 1 d . . . . .
H5 H 0.8284 -0.2787 0.3837 0.031 Uiso 1 1 calc R U . . .
C6 C 0.8000(4) -0.0402(7) 0.4279(4) 0.0228(11) Uani 1 1 d . . . . .
C7 C 0.7612(4) 0.2777(7) 0.4331(3) 0.0219(10) Uani 1 1 d . . . . .
C8 C 0.6582(4) 0.3817(8) 0.4067(4) 0.0290(11) Uani 1 1 d . . . . .
H8A H 0.6305 0.3845 0.3393 0.035 Uiso 1 1 calc R U . . .
H8B H 0.6747 0.4953 0.4285 0.035 Uiso 1 1 calc R U . . .
C9 C 0.8986(5) -0.0305(7) 0.5137(4) 0.0309(13) Uani 1 1 d . . . . .
H9A H 0.9584 0.0220 0.4966 0.046 Uiso 1 1 calc R U . . .
H9B H 0.9194 -0.1411 0.5363 0.046 Uiso 1 1 calc R U . . .
H9C H 0.8796 0.0335 0.5617 0.046 Uiso 1 1 calc R U . . .
C10 C 0.6993(4) -0.0958(7) 0.4584(4) 0.0267(11) Uani 1 1 d . . . . .
H10A H 0.6814 -0.0114 0.4988 0.032 Uiso 1 1 calc R U . . .
H10B H 0.7157 -0.1985 0.4939 0.032 Uiso 1 1 calc R U . . .
C11 C 0.5994(4) -0.1242(8) 0.3735(4) 0.0293(11) Uani 1 1 d . . . . .
H11A H 0.5812 -0.2419 0.3669 0.035 Uiso 1 1 calc R U . . .
H11B H 0.5367 -0.0635 0.3818 0.035 Uiso 1 1 calc R U . . .
C12 C 0.6307(4) -0.0616(6) 0.2878(3) 0.0227(11) Uani 1 1 d . . . . .
C13 C 0.7206(4) -0.1660(7) 0.2689(4) 0.0276(12) Uani 1 1 d . . . . .
H13A H 0.7419 -0.1212 0.2156 0.033 Uiso 1 1 calc R U . . .
H13B H 0.6949 -0.2792 0.2542 0.033 Uiso 1 1 calc R U . . .
C14 C 0.5496(5) 0.0029(9) 0.1281(4) 0.0372(14) Uani 1 1 d . . . . .
H14A H 0.4813 0.0433 0.0898 0.056 Uiso 1 1 calc R U . . .
H14B H 0.5745 -0.0880 0.0970 0.056 Uiso 1 1 calc R U . . .
H14C H 0.6024 0.0912 0.1388 0.056 Uiso 1 1 calc R U . . .
Br3 Br 0.77310(5) 0.62523(8) 1.02222(4) 0.03812(16) Uani 1 1 d . . . . .
Br4 Br 0.76708(5) 0.51832(7) 0.65640(4) 0.03498(15) Uani 1 1 d . . . . .
O4 O 0.8875(3) 0.6521(6) 0.8470(3) 0.0382(10) Uani 1 1 d . . . . .
O5 O 0.6507(2) 0.8766(4) 0.8446(2) 0.0213(7) Uani 1 1 d . . . . .
O6 O 0.4979(3) 1.0343(5) 0.8000(3) 0.0268(8) Uani 1 1 d . . . . .
C15 C 0.7674(4) 0.8634(6) 0.8750(3) 0.0211(10) Uani 1 1 d . . . . .
C16 C 0.8023(4) 0.8412(6) 0.9790(4) 0.0237(11) Uani 1 1 d . . . . .
C17 C 0.8418(4) 0.9589(8) 1.0398(4) 0.0323(13) Uani 1 1 d . . . . .
H17 H 0.8633 0.9321 1.1029 0.039 Uiso 1 1 calc R U . . .
C18 C 0.8533(5) 1.1357(8) 1.0104(4) 0.0404(14) Uani 1 1 d . . . . .
H18A H 0.9298 1.1609 1.0184 0.048 Uiso 1 1 calc R U . . .
H18B H 0.8255 1.2109 1.0499 0.048 Uiso 1 1 calc R U . . .
C19 C 0.7911(5) 1.1624(7) 0.9089(4) 0.0349(14) Uani 1 1 d . . . . .
H19 H 0.8120 1.2707 0.8884 0.042 Uiso 1 1 calc R U . . .
C20 C 0.8184(4) 1.0266(8) 0.8468(4) 0.0295(12) Uani 1 1 d . . . . .
C21 C 0.7985(4) 0.7112(7) 0.8233(4) 0.0253(11) Uani 1 1 d . . . . .
C22 C 0.7087(4) 0.6463(8) 0.7425(4) 0.0313(12) Uani 1 1 d . . . . .
H22A H 0.6671 0.7396 0.7098 0.038 Uiso 1 1 calc R U . . .
H22B H 0.6598 0.5767 0.7664 0.038 Uiso 1 1 calc R U . . .
C23 C 0.9412(4) 1.0131(9) 0.8584(5) 0.0404(14) Uani 1 1 d . . . . .
H23A H 0.9755 0.9654 0.9182 0.061 Uiso 1 1 calc R U . . .
H23B H 0.9708 1.1221 0.8541 0.061 Uiso 1 1 calc R U . . .
H23C H 0.9546 0.9432 0.8101 0.061 Uiso 1 1 calc R U . . .
C24 C 0.7621(5) 1.0659(8) 0.7435(4) 0.0385(15) Uani 1 1 d . . . . .
H24A H 0.7727 0.9737 0.7045 0.046 Uiso 1 1 calc R U . . .
H24B H 0.7944 1.1649 0.7244 0.046 Uiso 1 1 calc R U . . .
C25 C 0.6391(4) 1.0946(8) 0.7306(4) 0.0312(12) Uani 1 1 d . . . . .
H25A H 0.6214 1.2112 0.7171 0.037 Uiso 1 1 calc R U . . .
H25B H 0.5973 1.0283 0.6788 0.037 Uiso 1 1 calc R U . . .
C26 C 0.6113(4) 1.0448(6) 0.8192(4) 0.0232(11) Uani 1 1 d . . . . .
C27 C 0.6656(4) 1.1622(7) 0.8979(4) 0.0300(12) Uani 1 1 d . . . . .
H27A H 0.6507 1.1260 0.9556 0.036 Uiso 1 1 calc R U . . .
H27B H 0.6368 1.2741 0.8840 0.036 Uiso 1 1 calc R U . . .
C28 C 0.4563(5) 0.9972(9) 0.8783(4) 0.0369(14) Uani 1 1 d . . . . .
H28A H 0.3809 0.9659 0.8568 0.055 Uiso 1 1 calc R U . . .
H28B H 0.4629 1.0939 0.9176 0.055 Uiso 1 1 calc R U . . .
H28C H 0.4971 0.9068 0.9133 0.055 Uiso 1 1 calc R U . . .

loop_
_atom_site_aniso_label
_atom_site_aniso_U_11
_atom_site_aniso_U_22
_atom_site_aniso_U_33
_atom_site_aniso_U_23
_atom_site_aniso_U_13
_atom_site_aniso_U_12
Br1 0.0319(3) 0.0320(3) 0.0426(3) 0.0046(3) 0.0160(2) -0.0057(2)
Br2 0.0255(3) 0.0646(4) 0.0354(3) -0.0036(3) 0.0138(2) 0.0077(3)
O1 0.024(2) 0.046(2) 0.035(2) -0.0172(19) -0.0014(17) -0.0004(18)
O2 0.0134(15) 0.0234(16) 0.0181(16) -0.0010(14) -0.0005(12) -0.0011(14)
O3 0.0200(18) 0.036(2) 0.0207(19) 0.0011(16) -0.0030(14) -0.0100(16)
C1 0.014(2) 0.027(2) 0.016(2) -0.002(2) 0.0014(17) -0.004(2)
C2 0.017(2) 0.026(3) 0.020(3) -0.001(2) 0.0021(19) -0.0052(19)
C3 0.014(2) 0.040(3) 0.025(3) -0.003(2) 0.0041(19) -0.002(2)
C4 0.025(3) 0.039(3) 0.028(3) -0.008(3) 0.002(2) 0.010(3)
C5 0.025(3) 0.024(3) 0.026(3) 0.003(2) 0.001(2) 0.004(2)
C6 0.018(2) 0.028(3) 0.019(3) 0.003(2) -0.0003(19) -0.001(2)
C7 0.017(2) 0.029(3) 0.019(2) -0.003(2) 0.0040(19) -0.001(2)
C8 0.026(3) 0.033(3) 0.030(3) -0.006(3) 0.010(2) 0.001(2)
C9 0.026(3) 0.037(3) 0.024(3) 0.001(2) -0.003(2) 0.006(2)
C10 0.028(3) 0.031(3) 0.021(3) 0.003(2) 0.006(2) -0.001(2)
C11 0.026(3) 0.037(3) 0.026(3) 0.004(3) 0.008(2) -0.006(3)
C12 0.020(2) 0.027(2) 0.018(3) 0.001(2) -0.0007(19) -0.008(2)
C13 0.033(3) 0.026(3) 0.020(3) -0.005(2) 0.002(2) -0.005(2)
C14 0.032(3) 0.047(4) 0.027(3) 0.004(3) -0.003(2) -0.010(3)
Br3 0.0305(3) 0.0434(3) 0.0386(3) 0.0154(3) 0.0057(2) 0.0011(3)
Br4 0.0399(3) 0.0351(3) 0.0295(3) -0.0102(3) 0.0081(2) 0.0037(3)
O4 0.025(2) 0.046(2) 0.038(2) -0.012(2) -0.0007(17) 0.0143(19)
O5 0.0130(16) 0.0250(17) 0.0233(18) -0.0009(16) 0.0002(13) 0.0030(14)
O6 0.0137(16) 0.036(2) 0.0282(19) 0.0014(18) 0.0009(14) 0.0052(16)
C15 0.014(2) 0.026(3) 0.022(3) -0.002(2) 0.0009(18) 0.003(2)
C16 0.017(2) 0.027(3) 0.026(3) 0.002(2) 0.004(2) 0.003(2)
C17 0.023(3) 0.045(3) 0.024(3) -0.006(2) -0.003(2) 0.008(2)
C18 0.031(3) 0.035(3) 0.047(4) -0.015(3) -0.004(3) -0.001(3)
C19 0.026(3) 0.027(3) 0.046(4) -0.006(3) 0.001(3) -0.005(2)
C20 0.014(2) 0.037(3) 0.037(3) 0.007(3) 0.005(2) 0.003(2)
C21 0.022(3) 0.030(3) 0.023(3) 0.000(2) 0.005(2) 0.005(2)
C22 0.030(3) 0.038(3) 0.025(3) -0.008(2) 0.006(2) 0.007(3)
C23 0.020(3) 0.044(3) 0.058(4) 0.011(3) 0.012(3) 0.002(3)
C24 0.029(3) 0.048(4) 0.042(4) 0.014(3) 0.013(3) 0.008(3)
C25 0.024(3) 0.038(3) 0.031(3) 0.006(2) 0.004(2) 0.006(2)
C26 0.018(2) 0.023(3) 0.026(3) 0.003(2) 0.0018(19) 0.007(2)
C27 0.025(3) 0.028(3) 0.035(3) -0.006(2) 0.005(2) 0.006(2)
C28 0.020(3) 0.051(4) 0.040(3) 0.004(3) 0.008(2) 0.006(3)

loop_
_atom_type_symbol
_atom_type_description
_atom_type_scat_dispersion_real
_atom_type_scat_dispersion_imag
_atom_type_scat_source
C C 0.0033 0.0016 'International Tables Vol C Tables 4.2.6.8 and 6.1.1.4'
H H 0.0000 0.0000 'International Tables Vol C Tables 4.2.6.8 and 6.1.1.4'
O O 0.0106 0.0060 'International Tables Vol C Tables 4.2.6.8 and 6.1.1.4'
Br Br -0.2901 2.4595 'International Tables Vol C Tables 4.2.6.8 and 6.1.1.4'

loop_
_geom_angle_atom_site_label_1
_geom_angle_atom_site_label_2
_geom_angle_atom_site_label_3
_geom_angle
_geom_angle_site_symmetry_1
_geom_angle_site_symmetry_3
_geom_angle_publ_flag
C1 O2 C12 113.8(4) . . ?
C12 O3 C14 115.4(4) . . ?
O2 C1 C2 108.5(4) . . ?
O2 C1 C7 105.9(4) . . ?
C2 C1 C7 108.8(4) . . ?
O2 C1 C6 109.3(4) . . ?
C2 C1 C6 109.9(4) . . ?
C7 C1 C6 114.2(4) . . ?
C3 C2 C1 125.6(5) . . ?
C3 C2 Br1 119.5(4) . . ?
C1 C2 Br1 114.6(4) . . ?
C2 C3 C4 121.5(5) . . ?
C2 C3 H3 119.2 . . ?
C4 C3 H3 119.2 . . ?
C3 C4 C5 111.2(4) . . ?
C3 C4 H4A 109.4 . . ?
C5 C4 H4A 109.4 . . ?
C3 C4 H4B 109.4 . . ?
C5 C4 H4B 109.4 . . ?
H4A C4 H4B 108.0 . . ?
C4 C5 C6 110.3(4) . . ?
C4 C5 C13 111.2(4) . . ?
C6 C5 C13 108.6(4) . . ?
C4 C5 H5 108.9 . . ?
C6 C5 H5 108.9 . . ?
C13 C5 H5 108.9 . . ?
C9 C6 C10 109.5(4) . . ?
C9 C6 C5 110.9(4) . . ?
C10 C6 C5 108.7(4) . . ?
C9 C6 C1 114.8(4) . . ?
C10 C6 C1 108.0(4) . . ?
C5 C6 C1 104.8(4) . . ?
O1 C7 C8 119.6(5) . . ?
O1 C7 C1 121.2(4) . . ?
C8 C7 C1 119.0(4) . . ?
C7 C8 Br2 110.6(4) . . ?
C7 C8 H8A 109.5 . . ?
Br2 C8 H8A 109.5 . . ?
C7 C8 H8B 109.5 . . ?
Br2 C8 H8B 109.5 . . ?
H8A C8 H8B 108.1 . . ?
C6 C9 H9A 109.5 . . ?
C6 C9 H9B 109.5 . . ?
H9A C9 H9B 109.5 . . ?
C6 C9 H9C 109.5 . . ?
H9A C9 H9C 109.5 . . ?
H9B C9 H9C 109.5 . . ?
C6 C10 C11 111.8(4) . . ?
C6 C10 H10A 109.3 . . ?
C11 C10 H10A 109.3 . . ?
C6 C10 H10B 109.3 . . ?
C11 C10 H10B 109.3 . . ?
H10A C10 H10B 107.9 . . ?
C12 C11 C10 107.1(4) . . ?
C12 C11 H11A 110.3 . . ?
C10 C11 H11A 110.3 . . ?
C12 C11 H11B 110.3 . . ?
C10 C11 H11B 110.3 . . ?
H11A C11 H11B 108.6 . . ?
O3 C12 O2 105.2(4) . . ?
O3 C12 C13 115.5(4) . . ?
O2 C12 C13 109.7(4) . . ?
O3 C12 C11 107.5(4) . . ?
O2 C12 C11 107.9(4) . . ?
C13 C12 C11 110.7(4) . . ?
C12 C13 C5 110.2(4) . . ?
C12 C13 H13A 109.6 . . ?
C5 C13 H13A 109.6 . . ?
C12 C13 H13B 109.6 . . ?
C5 C13 H13B 109.6 . . ?
H13A C13 H13B 108.1 . . ?
O3 C14 H14A 109.5 . . ?
O3 C14 H14B 109.5 . . ?
H14A C14 H14B 109.5 . . ?
O3 C14 H14C 109.5 . . ?
H14A C14 H14C 109.5 . . ?
H14B C14 H14C 109.5 . . ?
C15 O5 C26 114.0(4) . . ?
C26 O6 C28 115.5(4) . . ?
O5 C15 C16 109.4(4) . . ?
O5 C15 C21 106.2(4) . . ?
C16 C15 C21 111.9(4) . . ?
O5 C15 C20 108.7(4) . . ?
C16 C15 C20 110.1(4) . . ?
C21 C15 C20 110.4(4) . . ?
C17 C16 C15 125.4(5) . . ?
C17 C16 Br3 119.5(4) . . ?
C15 C16 Br3 114.9(4) . . ?
C16 C17 C18 121.9(5) . . ?
C16 C17 H17 119.0 . . ?
C18 C17 H17 119.0 . . ?
C17 C18 C19 110.8(5) . . ?
C17 C18 H18A 109.5 . . ?
C19 C18 H18A 109.5 . . ?
C17 C18 H18B 109.5 . . ?
C19 C18 H18B 109.5 . . ?
H18A C18 H18B 108.1 . . ?
C20 C19 C18 110.9(5) . . ?
C20 C19 C27 109.0(4) . . ?
C18 C19 C27 110.7(5) . . ?
C20 C19 H19 108.7 . . ?
C18 C19 H19 108.7 . . ?
C27 C19 H19 108.7 . . ?
C19 C20 C23 111.8(5) . . ?
C19 C20 C24 109.6(5) . . ?
C23 C20 C24 108.6(5) . . ?
C19 C20 C15 105.0(4) . . ?
C23 C20 C15 113.2(5) . . ?
C24 C20 C15 108.6(5) . . ?
O4 C21 C22 123.9(5) . . ?
O4 C21 C15 120.9(5) . . ?
C22 C21 C15 115.2(4) . . ?
C21 C22 Br4 111.5(4) . . ?
C21 C22 H22A 109.3 . . ?
Br4 C22 H22A 109.3 . . ?
C21 C22 H22B 109.3 . . ?
Br4 C22 H22B 109.3 . . ?
H22A C22 H22B 108.0 . . ?
C20 C23 H23A 109.5 . . ?
C20 C23 H23B 109.5 . . ?
H23A C23 H23B 109.5 . . ?
C20 C23 H23C 109.5 . . ?
H23A C23 H23C 109.5 . . ?
H23B C23 H23C 109.5 . . ?
C20 C24 C25 110.1(5) . . ?
C20 C24 H24A 109.6 . . ?
C25 C24 H24A 109.6 . . ?
C20 C24 H24B 109.6 . . ?
C25 C24 H24B 109.6 . . ?
H24A C24 H24B 108.2 . . ?
C26 C25 C24 108.4(4) . . ?
C26 C25 H25A 110.0 . . ?
C24 C25 H25A 110.0 . . ?
C26 C25 H25B 110.0 . . ?
C24 C25 H25B 110.0 . . ?
H25A C25 H25B 108.4 . . ?
O6 C26 O5 105.3(4) . . ?
O6 C26 C25 107.8(4) . . ?
O5 C26 C25 109.2(4) . . ?
O6 C26 C27 115.5(4) . . ?
O5 C26 C27 108.6(4) . . ?
C25 C26 C27 110.2(5) . . ?
C26 C27 C19 109.1(4) . . ?
C26 C27 H27A 109.9 . . ?
C19 C27 H27A 109.9 . . ?
C26 C27 H27B 109.9 . . ?
C19 C27 H27B 109.9 . . ?
H27A C27 H27B 108.3 . . ?
O6 C28 H28A 109.5 . . ?
O6 C28 H28B 109.5 . . ?
H28A C28 H28B 109.5 . . ?
O6 C28 H28C 109.5 . . ?
H28A C28 H28C 109.5 . . ?
H28B C28 H28C 109.5 . . ?

loop_
_geom_bond_atom_site_label_1
_geom_bond_atom_site_label_2
_geom_bond_distance
_geom_bond_site_symmetry_2
_geom_bond_publ_flag
Br1 C2 1.919(5) . ?
Br2 C8 1.940(5) . ?
O1 C7 1.205(6) . ?
O2 C1 1.441(5) . ?
O2 C12 1.451(6) . ?
O3 C12 1.398(6) . ?
O3 C14 1.419(7) . ?
C1 C2 1.520(6) . ?
C1 C7 1.537(7) . ?
C1 C6 1.559(7) . ?
C2 C3 1.319(7) . ?
C3 C4 1.487(9) . ?
C3 H3 0.9300 . ?
C4 C5 1.525(8) . ?
C4 H4A 0.9700 . ?
C4 H4B 0.9700 . ?
C5 C6 1.549(7) . ?
C5 C13 1.556(7) . ?
C5 H5 0.9800 . ?
C6 C9 1.535(7) . ?
C6 C10 1.533(7) . ?
C7 C8 1.514(7) . ?
C8 H8A 0.9700 . ?
C8 H8B 0.9700 . ?
C9 H9A 0.9600 . ?
C9 H9B 0.9600 . ?
C9 H9C 0.9600 . ?
C10 C11 1.553(7) . ?
C10 H10A 0.9700 . ?
C10 H10B 0.9700 . ?
C11 C12 1.515(7) . ?
C11 H11A 0.9700 . ?
C11 H11B 0.9700 . ?
C12 C13 1.501(8) . ?
C13 H13A 0.9700 . ?
C13 H13B 0.9700 . ?
C14 H14A 0.9600 . ?
C14 H14B 0.9600 . ?
C14 H14C 0.9600 . ?
Br3 C16 1.916(5) . ?
Br4 C22 1.934(5) . ?
O4 C21 1.192(6) . ?
O5 C15 1.437(5) . ?
O5 C26 1.453(6) . ?
O6 C26 1.397(6) . ?
O6 C28 1.430(7) . ?
C15 C16 1.502(7) . ?
C15 C21 1.547(7) . ?
C15 C20 1.565(8) . ?
C16 C17 1.310(8) . ?
C17 C18 1.501(9) . ?
C17 H17 0.9300 . ?
C18 C19 1.522(9) . ?
C18 H18A 0.9700 . ?
C18 H18B 0.9700 . ?
C19 C20 1.525(8) . ?
C19 C27 1.561(8) . ?
C19 H19 0.9800 . ?
C20 C23 1.529(7) . ?
C20 C24 1.545(8) . ?
C21 C22 1.513(8) . ?
C22 H22A 0.9700 . ?
C22 H22B 0.9700 . ?
C23 H23A 0.9600 . ?
C23 H23B 0.9600 . ?
C23 H23C 0.9600 . ?
C24 C25 1.542(7) . ?
C24 H24A 0.9700 . ?
C24 H24B 0.9700 . ?
C25 C26 1.502(7) . ?
C25 H25A 0.9700 . ?
C25 H25B 0.9700 . ?
C26 C27 1.518(8) . ?
C27 H27A 0.9700 . ?
C27 H27B 0.9700 . ?
C28 H28A 0.9600 . ?
C28 H28B 0.9600 . ?
C28 H28C 0.9600 . ?

loop_
_geom_torsion_atom_site_label_1
_geom_torsion_atom_site_label_2
_geom_torsion_atom_site_label_3
_geom_torsion_atom_site_label_4
_geom_torsion
_geom_torsion_site_symmetry_1
_geom_torsion_site_symmetry_2
_geom_torsion_site_symmetry_3
_geom_torsion_site_symmetry_4
_geom_torsion_publ_flag
C12 O2 C1 C2 103.9(5) . . . . ?
C12 O2 C1 C7 -139.5(4) . . . . ?
C12 O2 C1 C6 -15.9(5) . . . . ?
O2 C1 C2 C3 -100.8(6) . . . . ?
C7 C1 C2 C3 144.4(5) . . . . ?
C6 C1 C2 C3 18.7(7) . . . . ?
O2 C1 C2 Br1 73.5(4) . . . . ?
C7 C1 C2 Br1 -41.3(5) . . . . ?
C6 C1 C2 Br1 -167.0(3) . . . . ?
C1 C2 C3 C4 0.5(8) . . . . ?
Br1 C2 C3 C4 -173.6(4) . . . . ?
C2 C3 C4 C5 15.4(7) . . . . ?
C3 C4 C5 C6 -51.0(6) . . . . ?
C3 C4 C5 C13 69.5(6) . . . . ?
C4 C5 C6 C9 -55.5(6) . . . . ?
C13 C5 C6 C9 -177.6(5) . . . . ?
C4 C5 C6 C10 -175.8(4) . . . . ?
C13 C5 C6 C10 62.1(5) . . . . ?
C4 C5 C6 C1 68.9(5) . . . . ?
C13 C5 C6 C1 -53.1(5) . . . . ?
O2 C1 C6 C9 -169.4(4) . . . . ?
C2 C1 C6 C9 71.6(5) . . . . ?
C7 C1 C6 C9 -51.0(6) . . . . ?
O2 C1 C6 C10 -47.0(5) . . . . ?
C2 C1 C6 C10 -166.0(4) . . . . ?
C7 C1 C6 C10 71.4(5) . . . . ?
O2 C1 C6 C5 68.7(5) . . . . ?
C2 C1 C6 C5 -50.3(5) . . . . ?
C7 C1 C6 C5 -172.9(4) . . . . ?
O2 C1 C7 O1 177.9(5) . . . . ?
C2 C1 C7 O1 -65.7(6) . . . . ?
C6 C1 C7 O1 57.5(6) . . . . ?
O2 C1 C7 C8 -6.0(6) . . . . ?
C2 C1 C7 C8 110.4(5) . . . . ?
C6 C1 C7 C8 -126.4(5) . . . . ?
O1 C7 C8 Br2 -96.9(5) . . . . ?
C1 C7 C8 Br2 86.9(5) . . . . ?
C9 C6 C10 C11 -174.5(5) . . . . ?
C5 C6 C10 C11 -53.3(6) . . . . ?
C1 C6 C10 C11 59.8(6) . . . . ?
C6 C10 C11 C12 -8.4(6) . . . . ?
C14 O3 C12 O2 65.5(6) . . . . ?
C14 O3 C12 C13 -55.6(6) . . . . ?
C14 O3 C12 C11 -179.7(5) . . . . ?
C1 O2 C12 O3 -174.1(3) . . . . ?
C1 O2 C12 C13 -49.3(5) . . . . ?
C1 O2 C12 C11 71.4(5) . . . . ?
C10 C11 C12 O3 -167.5(4) . . . . ?
C10 C11 C12 O2 -54.5(5) . . . . ?
C10 C11 C12 C13 65.5(6) . . . . ?
O3 C12 C13 C5 -179.2(4) . . . . ?
O2 C12 C13 C5 62.2(5) . . . . ?
C11 C12 C13 C5 -56.7(6) . . . . ?
C4 C5 C13 C12 -129.2(5) . . . . ?
C6 C5 C13 C12 -7.7(6) . . . . ?
C26 O5 C15 C16 105.5(5) . . . . ?
C26 O5 C15 C21 -133.6(4) . . . . ?
C26 O5 C15 C20 -14.8(5) . . . . ?
O5 C15 C16 C17 -101.1(6) . . . . ?
C21 C15 C16 C17 141.5(5) . . . . ?
C20 C15 C16 C17 18.3(7) . . . . ?
O5 C15 C16 Br3 73.5(5) . . . . ?
C21 C15 C16 Br3 -44.0(5) . . . . ?
C20 C15 C16 Br3 -167.1(3) . . . . ?
C15 C16 C17 C18 2.0(9) . . . . ?
Br3 C16 C17 C18 -172.3(4) . . . . ?
C16 C17 C18 C19 12.8(8) . . . . ?
C17 C18 C19 C20 -49.2(7) . . . . ?
C17 C18 C19 C27 71.9(6) . . . . ?
C18 C19 C20 C23 -54.6(7) . . . . ?
C27 C19 C20 C23 -176.7(5) . . . . ?
C18 C19 C20 C24 -175.1(5) . . . . ?
C27 C19 C20 C24 62.8(6) . . . . ?
C18 C19 C20 C15 68.5(5) . . . . ?
C27 C19 C20 C15 -53.7(6) . . . . ?
O5 C15 C20 C19 69.1(5) . . . . ?
C16 C15 C20 C19 -50.7(5) . . . . ?
C21 C15 C20 C19 -174.7(4) . . . . ?
O5 C15 C20 C23 -168.7(5) . . . . ?
C16 C15 C20 C23 71.4(6) . . . . ?
C21 C15 C20 C23 -52.6(6) . . . . ?
O5 C15 C20 C24 -48.0(5) . . . . ?
C16 C15 C20 C24 -167.9(4) . . . . ?
C21 C15 C20 C24 68.1(5) . . . . ?
O5 C15 C21 O4 -166.4(5) . . . . ?
C16 C15 C21 O4 -47.1(7) . . . . ?
C20 C15 C21 O4 75.9(6) . . . . ?
O5 C15 C21 C22 13.6(6) . . . . ?
C16 C15 C21 C22 133.0(5) . . . . ?
C20 C15 C21 C22 -104.1(5) . . . . ?
O4 C21 C22 Br4 -21.5(8) . . . . ?
C15 C21 C22 Br4 158.5(4) . . . . ?
C19 C20 C24 C25 -53.0(7) . . . . ?
C23 C20 C24 C25 -175.4(5) . . . . ?
C15 C20 C24 C25 61.1(6) . . . . ?
C20 C24 C25 C26 -10.0(7) . . . . ?
C28 O6 C26 O5 66.9(5) . . . . ?
C28 O6 C26 C25 -176.6(5) . . . . ?
C28 O6 C26 C27 -53.0(6) . . . . ?
C15 O5 C26 O6 -174.9(4) . . . . ?
C15 O5 C26 C25 69.6(5) . . . . ?
C15 O5 C26 C27 -50.6(5) . . . . ?
C24 C25 C26 O6 -166.5(5) . . . . ?
C24 C25 C26 O5 -52.6(6) . . . . ?
C24 C25 C26 C27 66.7(6) . . . . ?
O6 C26 C27 C19 -178.8(4) . . . . ?
O5 C26 C27 C19 63.2(6) . . . . ?
C25 C26 C27 C19 -56.4(6) . . . . ?
C20 C19 C27 C26 -8.1(6) . . . . ?
C18 C19 C27 C26 -130.3(5) . . . . ?
